data_1560495
loop_
_publ_author_name
'Petrus, Rafa\/l'
'Utko, J\'ozef'
'Gni\/lka, Rados\/law'
'Fleszar, Mariusz G.'
'Lis, Tadeusz'
'Sobota, Piotr'

_publ_section_title
;
 Solvothermal Alcoholysis Method for Recycling High-Consistency Silicone
 Rubber Waste
;
_journal_issue 5
_journal_name_full Macromolecules
_journal_page_first 2449
_journal_page_last 2465
_journal_paper_doi 10.1021/acs.macromol.0c02773
_journal_volume 54
_journal_year 2021
_chemical_formula_moiety 'C56 H58 Na2 O20 Zn2'
_chemical_formula_sum 'C56 H58 Na2 O20 Zn2'
_chemical_formula_weight 1227.74
_space_group_crystal_system triclinic
_space_group_IT_number 2
_space_group_name_Hall '-P 1'
_space_group_name_H-M_alt 'P -1'
_atom_sites_solution_hydrogens geom
_atom_sites_solution_primary direct
_audit_creation_method SHELXL-2014/7
_cell_angle_alpha 109.29(3)
_cell_angle_beta 104.32(3)
_cell_angle_gamma 99.73(3)
_cell_formula_units_Z 1
_cell_length_a 11.298(3)
_cell_length_b 11.637(3)
_cell_length_c 12.267(3)
_cell_measurement_reflns_used 4306
_cell_measurement_temperature 120(2)
_cell_measurement_theta_max 26.31
_cell_measurement_theta_min 2.79
_cell_volume 1418.5(8)
_computing_cell_refinement 'CrysAlis PRO (Agilent, 2011)'
_computing_data_collection 'CrysAlis PRO (Agilent, 2011)'
_computing_data_reduction 'CrysAlis PRO (Agilent, 2011)'
_computing_molecular_graphics 'DIAMOND  (Brandenburg, 2007)'
_computing_publication_material 'SHELXL-2014/7 (Sheldrick, 2014)'
_computing_structure_refinement 'SHELXL-2014/7 (Sheldrick, 2014)'
_computing_structure_solution 'SHELXS-2014/7 (Sheldrick, 2014)'
_diffrn_ambient_temperature 120(2)
_diffrn_measured_fraction_theta_full 0.994
_diffrn_measured_fraction_theta_max 0.991
_diffrn_measurement_device_type 'KUMA KM4 CCD \k-geometry diffractometer'
_diffrn_measurement_method \w
_diffrn_radiation_source 'fine-focus sealed tube'
_diffrn_radiation_type MoK\a
_diffrn_radiation_wavelength 0.71073
_diffrn_reflns_av_R_equivalents 0.0521
_diffrn_reflns_av_unetI/netI 0.0712
_diffrn_reflns_Laue_measured_fraction_full 0.994
_diffrn_reflns_Laue_measured_fraction_max 0.991
_diffrn_reflns_limit_h_max 14
_diffrn_reflns_limit_h_min -14
_diffrn_reflns_limit_k_max 14
_diffrn_reflns_limit_k_min -14
_diffrn_reflns_limit_l_max 14
_diffrn_reflns_limit_l_min -15
_diffrn_reflns_number 11045
_diffrn_reflns_point_group_measured_fraction_full 0.994
_diffrn_reflns_point_group_measured_fraction_max 0.991
_diffrn_reflns_theta_full 25.500
_diffrn_reflns_theta_max 26.369
_diffrn_reflns_theta_min 2.798
_exptl_absorpt_coefficient_mu 0.936
_exptl_absorpt_correction_T_max 0.882
_exptl_absorpt_correction_T_min 0.776
_exptl_absorpt_correction_type analytical
_exptl_absorpt_process_details
;Analytical numeric absorption correction using a multifaceted crystal
model based on expressions derived by R.C. Clark & J.S. Reid.
(Clark, R. C. & Reid, J. S. (1995). Acta Cryst. A51, 887-897)
;
_exptl_crystal_colour colourless
_exptl_crystal_density_diffrn 1.437
_exptl_crystal_description blocks
_exptl_crystal_F_000 636
_exptl_crystal_size_max 0.350
_exptl_crystal_size_mid 0.290
_exptl_crystal_size_min 0.150
_refine_diff_density_max 0.888
_refine_diff_density_min -1.206
_refine_diff_density_rms 0.114
_refine_ls_extinction_method none
_refine_ls_goodness_of_fit_ref 1.044
_refine_ls_hydrogen_treatment constr
_refine_ls_matrix_type full
_refine_ls_number_parameters 370
_refine_ls_number_reflns 5756
_refine_ls_number_restraints 1
_refine_ls_restrained_S_all 1.044
_refine_ls_R_factor_all 0.0997
_refine_ls_R_factor_gt 0.0745
_refine_ls_shift/su_max 0.003
_refine_ls_shift/su_mean 0.000
_refine_ls_structure_factor_coef Fsqd
_refine_ls_weighting_details 'w=1/[\s^2^(Fo^2^)+(0.1361P)^2^+0.2652P] where P=(Fo^2^+2Fc^2^)/3'
_refine_ls_weighting_scheme calc
_refine_ls_wR_factor_gt 0.1932
_refine_ls_wR_factor_ref 0.2266
_reflns_Friedel_coverage 0.000
_reflns_number_gt 4128
_reflns_number_total 5756
_reflns_threshold_expression 'I > 2\s(I)'
_cod_data_source_file ma0c02773_si_002.cif
_cod_data_source_block 11
_cod_original_cell_volume 1418.5(7)
_cod_database_code 1560495
_shelx_shelxl_version_number 2014/7
_shelx_space_group_comment
;
The symmetry employed for this shelxl refinement is uniquely defined
by the following loop, which should always be used as a source of
symmetry information in preference to the above space-group names.
They are only intended as comments.
;
_shelx_estimated_absorpt_t_min 0.735
_shelx_estimated_absorpt_t_max 0.872

loop_
_space_group_symop_operation_xyz
'x, y, z'
'-x, -y, -z'

loop_
_atom_site_label
_atom_site_type_symbol
_atom_site_fract_x
_atom_site_fract_y
_atom_site_fract_z
_atom_site_U_iso_or_equiv
_atom_site_adp_type
_atom_site_occupancy
_atom_site_site_symmetry_order
_atom_site_calc_flag
_atom_site_refinement_flags_posn
_atom_site_refinement_flags_adp
_atom_site_refinement_flags_occupancy
_atom_site_disorder_assembly
_atom_site_disorder_group
Zn1 Zn 0.26998(5) 0.43595(5) 0.51751(5) 0.0420(2) Uani 1 1 d . . . . .
Na1 Na 0.56914(16) 0.52188(17) 0.66130(16) 0.0393(4) Uani 1 1 d . . . . .
O1 O 0.3798(3) 0.3849(3) 0.6336(3) 0.0383(7) Uani 1 1 d . . . . .
C1 C 0.3438(4) 0.3625(4) 0.7213(4) 0.0362(9) Uani 1 1 d . . . . .
C2 C 0.2873(4) 0.2367(4) 0.7023(4) 0.0398(10) Uani 1 1 d . . . . .
H2 H 0.2765 0.1701 0.6273 0.048 Uiso 1 1 calc R U . . .
C3 C 0.2470(4) 0.2080(5) 0.7906(5) 0.0447(11) Uani 1 1 d . . . . .
H3 H 0.2092 0.1225 0.7753 0.054 Uiso 1 1 calc R U . . .
C4 C 0.2613(5) 0.3027(5) 0.9009(5) 0.0491(12) Uani 1 1 d . . . . .
H4 H 0.2325 0.2828 0.9607 0.059 Uiso 1 1 calc R U . . .
C5 C 0.3176(4) 0.4262(5) 0.9226(4) 0.0429(10) Uani 1 1 d . . . . .
H5 H 0.3278 0.4911 0.9983 0.052 Uiso 1 1 calc R U . . .
C6 C 0.3608(4) 0.4590(4) 0.8353(4) 0.0379(9) Uani 1 1 d . . . . .
C7 C 0.4237(4) 0.5911(4) 0.8632(4) 0.0401(10) Uani 1 1 d . . . . .
O2 O 0.4994(3) 0.6295(3) 0.8186(3) 0.0442(8) Uani 1 1 d . . . . .
O3 O 0.3890(3) 0.6745(3) 0.9478(3) 0.0494(8) Uani 1 1 d . . . . .
C8 C 0.4524(6) 0.8064(5) 0.9853(5) 0.0567(13) Uani 1 1 d . . . . .
H8A H 0.5397 0.8254 1.0385 0.085 Uiso 1 1 calc R U . . .
H8B H 0.4069 0.8589 1.0299 0.085 Uiso 1 1 calc R U . . .
H8C H 0.4537 0.8247 0.9131 0.085 Uiso 1 1 calc R U . . .
O4 O 0.3977(3) 0.5840(3) 0.5259(3) 0.0418(7) Uani 1 1 d . . . . .
C9 C 0.4080(4) 0.7064(4) 0.5771(4) 0.0392(10) Uani 1 1 d . . . . .
C10 C 0.5027(4) 0.7918(4) 0.5626(4) 0.0402(10) Uani 1 1 d . . . . .
H10 H 0.5554 0.7597 0.5174 0.048 Uiso 1 1 calc R U . . .
C11 C 0.5194(4) 0.9209(4) 0.6132(4) 0.0438(11) Uani 1 1 d . . . . .
H11 H 0.5841 0.9762 0.6029 0.053 Uiso 1 1 calc R U . . .
C12 C 0.4431(5) 0.9714(5) 0.6788(5) 0.0488(12) Uani 1 1 d . . . . .
H12 H 0.4544 1.0603 0.7122 0.059 Uiso 1 1 calc R U . . .
C13 C 0.3514(5) 0.8907(5) 0.6946(5) 0.0474(11) Uani 1 1 d . . . . .
H13 H 0.3002 0.9249 0.7407 0.057 Uiso 1 1 calc R U . . .
C14 C 0.3312(4) 0.7583(4) 0.6440(4) 0.0400(10) Uani 1 1 d . . . . .
C15 C 0.2307(4) 0.6768(5) 0.6643(5) 0.0450(11) Uani 1 1 d . . . . .
O5 O 0.1921(3) 0.5609(3) 0.6163(4) 0.0510(8) Uani 1 1 d . . . . .
O6 O 0.1803(3) 0.7418(3) 0.7441(3) 0.0518(9) Uani 1 1 d . . . . .
C16 C 0.0855(5) 0.6648(6) 0.7718(5) 0.0599(15) Uani 1 1 d . . . . .
H16A H 0.0079 0.6252 0.7007 0.090 Uiso 1 1 calc R U . . .
H16B H 0.0662 0.7185 0.8418 0.090 Uiso 1 1 calc R U . . .
H16C H 0.1186 0.5989 0.7914 0.090 Uiso 1 1 calc R U . . .
O7 O 0.2565(3) 0.3431(3) 0.3469(3) 0.0455(8) Uani 1 1 d . . . . .
C17 C 0.2035(4) 0.2213(5) 0.2794(5) 0.0466(11) Uani 1 1 d . . . . .
C18 C 0.2347(5) 0.1662(5) 0.1739(5) 0.0538(13) Uani 1 1 d . . . . .
H18 H 0.2935 0.2179 0.1542 0.065 Uiso 1 1 calc R U . . .
C19 C 0.1845(6) 0.0423(6) 0.0988(6) 0.0639(15) Uani 1 1 d . . . . .
H19 H 0.2090 0.0090 0.0286 0.077 Uiso 1 1 calc R U . . .
C20 C 0.0954(6) -0.0384(6) 0.1243(6) 0.0724(17) Uani 1 1 d . . . . .
H20 H 0.0593 -0.1251 0.0716 0.087 Uiso 1 1 calc R U . . .
C21 C 0.0635(5) 0.0114(6) 0.2252(6) 0.0623(15) Uani 1 1 d . . . . .
H21 H 0.0052 -0.0423 0.2436 0.075 Uiso 1 1 calc R U . . .
C22 C 0.1137(4) 0.1415(5) 0.3053(5) 0.0493(12) Uani 1 1 d . . . . .
C23 C 0.0694(4) 0.1909(5) 0.4072(5) 0.0507(13) Uani 1 1 d . . . . .
O8 O 0.0998(3) 0.3020(4) 0.4816(3) 0.0516(9) Uani 1 1 d . . . . .
O9 O -0.0160(3) 0.1036(4) 0.4197(4) 0.0574(10) Uani 1 1 d . . . . .
C24 C -0.0616(5) 0.1479(6) 0.5214(6) 0.0634(16) Uani 1 1 d . . . . .
H24A H 0.0089 0.1765 0.5979 0.095 Uiso 1 1 calc R U . . .
H24B H -0.1278 0.0789 0.5174 0.095 Uiso 1 1 calc R U . . .
H24C H -0.0968 0.2186 0.5180 0.095 Uiso 1 1 calc R U . . .
O10 O 0.6953(3) 0.4354(4) 0.7792(4) 0.0555(9) Uani 1 1 d . . . . .
C25 C 0.6588(6) 0.3042(6) 0.7626(7) 0.0706(13) Uani 1 1 d . . . . .
H25A H 0.5728 0.2594 0.7026 0.085 Uiso 1 1 calc R U . A 1
H25B H 0.6625 0.2951 0.8407 0.085 Uiso 1 1 calc R U . A 1
C26A C 0.7662(8) 0.2556(8) 0.7118(9) 0.041(2) Uani 0.5 1 d . . P B 1
H26A H 0.8016 0.2022 0.7521 0.049 Uiso 0.5 1 calc R U P B 1
H26B H 0.7326 0.2070 0.6223 0.049 Uiso 0.5 1 calc R U P B 1
C27A C 0.8653(12) 0.3787(11) 0.7451(13) 0.072(4) Uani 0.5 1 d . . P B 1
H27A H 0.9500 0.3754 0.7892 0.086 Uiso 0.5 1 calc R U P B 1
H27B H 0.8694 0.3916 0.6702 0.086 Uiso 0.5 1 calc R U P B 1
C26B C 0.7643(11) 0.2727(12) 0.8256(13) 0.0706(13) Uani 0.5 1 d D . P B 2
H26C H 0.7627 0.1839 0.7817 0.085 Uiso 0.5 1 calc R U P B 2
H26D H 0.7651 0.2852 0.9097 0.085 Uiso 0.5 1 calc R U P B 2
C27B C 0.8793(12) 0.3657(12) 0.8268(14) 0.0706(13) Uani 0.5 1 d D . P B 2
H27C H 0.9510 0.3921 0.9033 0.085 Uiso 0.5 1 calc R U P B 2
H27D H 0.9076 0.3269 0.7564 0.085 Uiso 0.5 1 calc R U P B 2
C28 C 0.8309(6) 0.4767(8) 0.8183(8) 0.086(2) Uani 1 1 d . . . . .
H28A H 0.8600 0.5557 0.8068 0.103 Uiso 1 1 calc R U . B 1
H28B H 0.8678 0.4918 0.9055 0.103 Uiso 1 1 calc R U . B 1

loop_
_atom_site_aniso_label
_atom_site_aniso_U_11
_atom_site_aniso_U_22
_atom_site_aniso_U_33
_atom_site_aniso_U_23
_atom_site_aniso_U_13
_atom_site_aniso_U_12
Zn1 0.0404(3) 0.0484(4) 0.0468(4) 0.0298(3) 0.0169(2) 0.0090(2)
Na1 0.0416(9) 0.0413(10) 0.0427(10) 0.0244(8) 0.0177(7) 0.0084(7)
O1 0.0443(16) 0.0430(17) 0.0370(16) 0.0217(13) 0.0203(13) 0.0124(13)
C1 0.037(2) 0.042(2) 0.044(2) 0.026(2) 0.0190(18) 0.0185(18)
C2 0.038(2) 0.041(2) 0.049(3) 0.026(2) 0.0163(19) 0.0121(19)
C3 0.043(2) 0.044(3) 0.062(3) 0.035(2) 0.023(2) 0.014(2)
C4 0.050(3) 0.063(3) 0.057(3) 0.041(3) 0.029(2) 0.020(2)
C5 0.053(3) 0.051(3) 0.039(2) 0.027(2) 0.024(2) 0.019(2)
C6 0.043(2) 0.043(2) 0.040(2) 0.026(2) 0.0177(19) 0.0166(19)
C7 0.046(2) 0.047(3) 0.034(2) 0.020(2) 0.0136(19) 0.019(2)
O2 0.0522(18) 0.0443(18) 0.0418(18) 0.0226(14) 0.0197(15) 0.0092(15)
O3 0.062(2) 0.0457(19) 0.0495(19) 0.0207(15) 0.0269(16) 0.0194(16)
C8 0.075(4) 0.044(3) 0.056(3) 0.021(2) 0.021(3) 0.024(3)
O4 0.0454(17) 0.0438(18) 0.0448(18) 0.0249(15) 0.0190(14) 0.0118(14)
C9 0.038(2) 0.048(3) 0.041(2) 0.028(2) 0.0132(19) 0.0136(19)
C10 0.045(2) 0.047(3) 0.040(2) 0.027(2) 0.0182(19) 0.014(2)
C11 0.047(2) 0.041(3) 0.047(3) 0.022(2) 0.018(2) 0.009(2)
C12 0.057(3) 0.040(3) 0.056(3) 0.020(2) 0.025(2) 0.017(2)
C13 0.050(3) 0.054(3) 0.050(3) 0.024(2) 0.023(2) 0.023(2)
C14 0.047(2) 0.044(2) 0.042(2) 0.028(2) 0.0184(19) 0.019(2)
C15 0.037(2) 0.066(3) 0.056(3) 0.042(3) 0.023(2) 0.024(2)
O5 0.0456(17) 0.051(2) 0.076(2) 0.0388(18) 0.0302(17) 0.0173(15)
O6 0.0496(18) 0.066(2) 0.061(2) 0.0355(18) 0.0315(17) 0.0254(17)
C16 0.050(3) 0.086(4) 0.068(4) 0.045(3) 0.036(3) 0.021(3)
O7 0.0426(17) 0.0483(19) 0.0447(18) 0.0269(15) 0.0103(14) -0.0019(14)
C17 0.039(2) 0.055(3) 0.050(3) 0.034(2) 0.009(2) 0.005(2)
C18 0.053(3) 0.057(3) 0.051(3) 0.029(3) 0.015(2) 0.001(2)
C19 0.072(4) 0.057(3) 0.056(3) 0.022(3) 0.020(3) 0.004(3)
C20 0.074(4) 0.049(3) 0.081(4) 0.021(3) 0.022(3) -0.002(3)
C21 0.055(3) 0.057(3) 0.077(4) 0.038(3) 0.017(3) 0.002(3)
C22 0.036(2) 0.054(3) 0.061(3) 0.035(3) 0.011(2) 0.001(2)
C23 0.036(2) 0.059(3) 0.064(3) 0.046(3) 0.004(2) 0.002(2)
O8 0.0408(17) 0.064(2) 0.057(2) 0.0358(19) 0.0156(16) 0.0067(17)
O9 0.0417(17) 0.068(2) 0.073(2) 0.047(2) 0.0170(17) 0.0012(16)
C24 0.046(3) 0.085(4) 0.078(4) 0.056(3) 0.023(3) 0.012(3)
O10 0.054(2) 0.063(2) 0.069(2) 0.046(2) 0.0236(17) 0.0206(18)
C25 0.079(3) 0.073(3) 0.080(4) 0.044(3) 0.036(3) 0.029(3)
C26A 0.037(4) 0.037(5) 0.054(5) 0.021(4) 0.013(4) 0.020(4)
C27A 0.072(7) 0.052(7) 0.097(10) 0.016(6) 0.062(7) 0.006(6)
C26B 0.079(3) 0.073(3) 0.080(4) 0.044(3) 0.036(3) 0.029(3)
C27B 0.079(3) 0.073(3) 0.080(4) 0.044(3) 0.036(3) 0.029(3)
C28 0.056(3) 0.102(5) 0.131(7) 0.080(5) 0.031(4) 0.027(4)

loop_
_atom_type_symbol
_atom_type_description
_atom_type_scat_dispersion_real
_atom_type_scat_dispersion_imag
_atom_type_scat_source
C C 0.0033 0.0016 'International Tables Vol C Tables 4.2.6.8 and 6.1.1.4'
H H 0.0000 0.0000 'International Tables Vol C Tables 4.2.6.8 and 6.1.1.4'
O O 0.0106 0.0060 'International Tables Vol C Tables 4.2.6.8 and 6.1.1.4'
Na Na 0.0362 0.0249 'International Tables Vol C Tables 4.2.6.8 and 6.1.1.4'
Zn Zn 0.2839 1.4301 'International Tables Vol C Tables 4.2.6.8 and 6.1.1.4'

loop_
_geom_angle_atom_site_label_1
_geom_angle_atom_site_label_2
_geom_angle_atom_site_label_3
_geom_angle
_geom_angle_site_symmetry_1
_geom_angle_site_symmetry_3
_geom_angle_publ_flag
O1 Zn1 O7 113.25(14) . . ?
O1 Zn1 O4 99.23(13) . . ?
O7 Zn1 O4 90.16(13) . . ?
O1 Zn1 O5 106.43(14) . . ?
O7 Zn1 O5 139.99(15) . . ?
O4 Zn1 O5 88.42(13) . . ?
O1 Zn1 O8 96.88(14) . . ?
O7 Zn1 O8 86.38(14) . . ?
O4 Zn1 O8 163.59(14) . . ?
O5 Zn1 O8 84.00(15) . . ?
O1 Na1 O2 75.10(12) . . ?
O1 Na1 O7 169.65(13) . 2_666 ?
O2 Na1 O7 110.44(14) . 2_666 ?
O1 Na1 O10 94.02(13) . . ?
O2 Na1 O10 94.01(14) . . ?
O7 Na1 O10 94.29(13) 2_666 . ?
O1 Na1 O4 99.77(13) . 2_666 ?
O2 Na1 O4 168.13(14) . 2_666 ?
O7 Na1 O4 73.07(13) 2_666 2_666 ?
O10 Na1 O4 97.05(14) . 2_666 ?
O1 Na1 O4 75.90(12) . . ?
O2 Na1 O4 84.65(12) . . ?
O7 Na1 O4 95.61(12) 2_666 . ?
O10 Na1 O4 169.85(13) . . ?
O4 Na1 O4 83.71(12) 2_666 . ?
C1 O1 Zn1 121.0(3) . . ?
C1 O1 Na1 125.6(3) . . ?
Zn1 O1 Na1 96.72(13) . . ?
O1 C1 C2 119.0(4) . . ?
O1 C1 C6 123.2(4) . . ?
C2 C1 C6 117.7(4) . . ?
C3 C2 C1 121.4(4) . . ?
C3 C2 H2 119.3 . . ?
C1 C2 H2 119.3 . . ?
C4 C3 C2 120.8(4) . . ?
C4 C3 H3 119.6 . . ?
C2 C3 H3 119.6 . . ?
C5 C4 C3 119.0(4) . . ?
C5 C4 H4 120.5 . . ?
C3 C4 H4 120.5 . . ?
C4 C5 C6 121.9(4) . . ?
C4 C5 H5 119.1 . . ?
C6 C5 H5 119.1 . . ?
C5 C6 C1 119.2(4) . . ?
C5 C6 C7 120.2(4) . . ?
C1 C6 C7 120.6(4) . . ?
O2 C7 O3 120.1(4) . . ?
O2 C7 C6 127.2(4) . . ?
O3 C7 C6 112.8(4) . . ?
C7 O2 Na1 131.0(3) . . ?
C7 O3 C8 116.0(4) . . ?
O3 C8 H8A 109.5 . . ?
O3 C8 H8B 109.5 . . ?
H8A C8 H8B 109.5 . . ?
O3 C8 H8C 109.5 . . ?
H8A C8 H8C 109.5 . . ?
H8B C8 H8C 109.5 . . ?
C9 O4 Zn1 129.0(3) . . ?
C9 O4 Na1 126.6(3) . 2_666 ?
Zn1 O4 Na1 96.40(14) . 2_666 ?
C9 O4 Na1 110.4(3) . . ?
Zn1 O4 Na1 87.48(12) . . ?
Na1 O4 Na1 96.29(12) 2_666 . ?
O4 C9 C14 124.9(4) . . ?
O4 C9 C10 117.5(4) . . ?
C14 C9 C10 117.6(4) . . ?
C11 C10 C9 121.0(4) . . ?
C11 C10 H10 119.5 . . ?
C9 C10 H10 119.5 . . ?
C10 C11 C12 121.1(4) . . ?
C10 C11 H11 119.4 . . ?
C12 C11 H11 119.4 . . ?
C13 C12 C11 118.9(5) . . ?
C13 C12 H12 120.6 . . ?
C11 C12 H12 120.6 . . ?
C12 C13 C14 121.7(4) . . ?
C12 C13 H13 119.2 . . ?
C14 C13 H13 119.2 . . ?
C9 C14 C13 119.7(4) . . ?
C9 C14 C15 121.4(4) . . ?
C13 C14 C15 118.9(4) . . ?
O5 C15 O6 119.8(4) . . ?
O5 C15 C14 126.9(4) . . ?
O6 C15 C14 113.3(4) . . ?
C15 O5 Zn1 128.6(3) . . ?
C15 O6 C16 115.2(4) . . ?
O6 C16 H16A 109.5 . . ?
O6 C16 H16B 109.5 . . ?
H16A C16 H16B 109.5 . . ?
O6 C16 H16C 109.5 . . ?
H16A C16 H16C 109.5 . . ?
H16B C16 H16C 109.5 . . ?
C17 O7 Zn1 127.8(3) . . ?
C17 O7 Na1 128.2(3) . 2_666 ?
Zn1 O7 Na1 98.46(14) . 2_666 ?
O7 C17 C18 118.6(4) . . ?
O7 C17 C22 124.2(5) . . ?
C18 C17 C22 117.1(5) . . ?
C19 C18 C17 122.8(5) . . ?
C19 C18 H18 118.6 . . ?
C17 C18 H18 118.6 . . ?
C18 C19 C20 120.5(6) . . ?
C18 C19 H19 119.7 . . ?
C20 C19 H19 119.7 . . ?
C21 C20 C19 118.3(5) . . ?
C21 C20 H20 120.9 . . ?
C19 C20 H20 120.9 . . ?
C20 C21 C22 122.5(5) . . ?
C20 C21 H21 118.7 . . ?
C22 C21 H21 118.7 . . ?
C17 C22 C21 118.7(5) . . ?
C17 C22 C23 121.4(5) . . ?
C21 C22 C23 119.8(4) . . ?
O8 C23 O9 118.1(5) . . ?
O8 C23 C22 127.5(4) . . ?
O9 C23 C22 114.4(5) . . ?
C23 O8 Zn1 123.4(3) . . ?
C23 O9 C24 116.5(4) . . ?
O9 C24 H24A 109.5 . . ?
O9 C24 H24B 109.5 . . ?
H24A C24 H24B 109.5 . . ?
O9 C24 H24C 109.5 . . ?
H24A C24 H24C 109.5 . . ?
H24B C24 H24C 109.5 . . ?
C28 O10 C25 107.9(5) . . ?
C28 O10 Na1 121.3(3) . . ?
C25 O10 Na1 122.6(4) . . ?
C26B C25 O10 109.8(7) . . ?
O10 C25 C26A 100.2(5) . . ?
O10 C25 H25A 111.7 . . ?
C26A C25 H25A 111.7 . . ?
O10 C25 H25B 111.7 . . ?
C26A C25 H25B 111.7 . . ?
H25A C25 H25B 109.5 . . ?
C27A C26A C25 102.6(7) . . ?
C27A C26A H26A 111.3 . . ?
C25 C26A H26A 111.3 . . ?
C27A C26A H26B 111.3 . . ?
C25 C26A H26B 111.3 . . ?
H26A C26A H26B 109.2 . . ?
C28 C27A C26A 108.2(8) . . ?
C28 C27A H27A 110.1 . . ?
C26A C27A H27A 110.1 . . ?
C28 C27A H27B 110.1 . . ?
C26A C27A H27B 110.1 . . ?
H27A C27A H27B 108.4 . . ?
C25 C26B C27B 103.1(9) . . ?
C25 C26B H26C 111.1 . . ?
C27B C26B H26C 111.1 . . ?
C25 C26B H26D 111.1 . . ?
C27B C26B H26D 111.1 . . ?
H26C C26B H26D 109.1 . . ?
C28 C27B C26B 104.2(9) . . ?
C28 C27B H27C 110.9 . . ?
C26B C27B H27C 110.9 . . ?
C28 C27B H27D 110.9 . . ?
C26B C27B H27D 110.9 . . ?
H27C C27B H27D 108.9 . . ?
C27A C28 O10 104.6(8) . . ?
O10 C28 C27B 107.3(7) . . ?
C27A C28 H28A 110.8 . . ?
O10 C28 H28A 110.8 . . ?
C27A C28 H28B 110.8 . . ?
O10 C28 H28B 110.8 . . ?
H28A C28 H28B 108.9 . . ?

loop_
_geom_bond_atom_site_label_1
_geom_bond_atom_site_label_2
_geom_bond_distance
_geom_bond_site_symmetry_2
_geom_bond_publ_flag
Zn1 O1 1.963(3) . ?
Zn1 O7 1.965(3) . ?
Zn1 O4 2.007(3) . ?
Zn1 O5 2.037(4) . ?
Zn1 O8 2.106(3) . ?
Na1 O1 2.315(3) . ?
Na1 O2 2.324(4) . ?
Na1 O7 2.349(3) 2_666 ?
Na1 O10 2.358(4) . ?
Na1 O4 2.376(4) 2_666 ?
Na1 O4 2.590(4) . ?
O1 C1 1.326(5) . ?
C1 C2 1.411(6) . ?
C1 C6 1.417(6) . ?
C2 C3 1.387(6) . ?
C2 H2 0.9500 . ?
C3 C4 1.385(7) . ?
C3 H3 0.9500 . ?
C4 C5 1.376(7) . ?
C4 H4 0.9500 . ?
C5 C6 1.413(6) . ?
C5 H5 0.9500 . ?
C6 C7 1.465(6) . ?
C7 O2 1.223(5) . ?
C7 O3 1.356(5) . ?
O3 C8 1.442(6) . ?
C8 H8A 0.9800 . ?
C8 H8B 0.9800 . ?
C8 H8C 0.9800 . ?
O4 C9 1.325(6) . ?
O4 Na1 2.376(4) 2_666 ?
C9 C14 1.411(6) . ?
C9 C10 1.420(6) . ?
C10 C11 1.381(6) . ?
C10 H10 0.9500 . ?
C11 C12 1.393(7) . ?
C11 H11 0.9500 . ?
C12 C13 1.372(7) . ?
C12 H12 0.9500 . ?
C13 C14 1.412(7) . ?
C13 H13 0.9500 . ?
C14 C15 1.477(6) . ?
C15 O5 1.227(6) . ?
C15 O6 1.337(6) . ?
O6 C16 1.457(6) . ?
C16 H16A 0.9800 . ?
C16 H16B 0.9800 . ?
C16 H16C 0.9800 . ?
O7 C17 1.321(6) . ?
O7 Na1 2.349(3) 2_666 ?
C17 C18 1.402(7) . ?
C17 C22 1.424(6) . ?
C18 C19 1.355(8) . ?
C18 H18 0.9500 . ?
C19 C20 1.422(8) . ?
C19 H19 0.9500 . ?
C20 C21 1.346(9) . ?
C20 H20 0.9500 . ?
C21 C22 1.426(8) . ?
C21 H21 0.9500 . ?
C22 C23 1.441(8) . ?
C23 O8 1.240(7) . ?
C23 O9 1.353(5) . ?
O9 C24 1.438(7) . ?
C24 H24A 0.9800 . ?
C24 H24B 0.9800 . ?
C24 H24C 0.9800 . ?
O10 C28 1.430(7) . ?
O10 C25 1.444(7) . ?
C25 C26B 1.425(14) . ?
C25 C26A 1.598(10) . ?
C25 H25A 0.9900 . ?
C25 H25B 0.9900 . ?
C26A C27A 1.522(14) . ?
C26A H26A 0.9900 . ?
C26A H26B 0.9900 . ?
C27A C28 1.380(13) . ?
C27A H27A 0.9900 . ?
C27A H27B 0.9900 . ?
C26B C27B 1.537(9) . ?
C26B H26C 0.9900 . ?
C26B H26D 0.9900 . ?
C27B C28 1.510(14) . ?
C27B H27C 0.9900 . ?
C27B H27D 0.9900 . ?
C28 H28A 0.9900 . ?
C28 H28B 0.9900 . ?

loop_
_geom_hbond_atom_site_label_D
_geom_hbond_atom_site_label_H
_geom_hbond_atom_site_label_A
_geom_hbond_distance_DH
_geom_hbond_distance_HA
_geom_hbond_distance_DA
_geom_hbond_angle_DHA
_geom_hbond_site_symmetry_A
C10 H10 O1 0.95 2.41 3.319(6) 159.1 2_666

loop_
_geom_torsion_atom_site_label_1
_geom_torsion_atom_site_label_2
_geom_torsion_atom_site_label_3
_geom_torsion_atom_site_label_4
_geom_torsion
_geom_torsion_site_symmetry_1
_geom_torsion_site_symmetry_2
_geom_torsion_site_symmetry_3
_geom_torsion_site_symmetry_4
_geom_torsion_publ_flag
Zn1 O1 C1 C2 96.5(4) . . . . ?
Na1 O1 C1 C2 -136.7(3) . . . . ?
Zn1 O1 C1 C6 -84.5(5) . . . . ?
Na1 O1 C1 C6 42.3(5) . . . . ?
O1 C1 C2 C3 -179.5(4) . . . . ?
C6 C1 C2 C3 1.4(6) . . . . ?
C1 C2 C3 C4 0.0(7) . . . . ?
C2 C3 C4 C5 -0.8(7) . . . . ?
C3 C4 C5 C6 0.3(7) . . . . ?
C4 C5 C6 C1 1.1(7) . . . . ?
C4 C5 C6 C7 -178.2(4) . . . . ?
O1 C1 C6 C5 179.1(4) . . . . ?
C2 C1 C6 C5 -1.9(6) . . . . ?
O1 C1 C6 C7 -1.6(6) . . . . ?
C2 C1 C6 C7 177.4(4) . . . . ?
C5 C6 C7 O2 154.9(5) . . . . ?
C1 C6 C7 O2 -24.4(7) . . . . ?
C5 C6 C7 O3 -25.7(6) . . . . ?
C1 C6 C7 O3 155.1(4) . . . . ?
O3 C7 O2 Na1 -173.7(3) . . . . ?
C6 C7 O2 Na1 5.7(7) . . . . ?
O2 C7 O3 C8 -3.9(6) . . . . ?
C6 C7 O3 C8 176.6(4) . . . . ?
Zn1 O4 C9 C14 3.7(6) . . . . ?
Na1 O4 C9 C14 144.9(4) 2_666 . . . ?
Na1 O4 C9 C14 -100.2(4) . . . . ?
Zn1 O4 C9 C10 -175.8(3) . . . . ?
Na1 O4 C9 C10 -34.6(5) 2_666 . . . ?
Na1 O4 C9 C10 80.3(4) . . . . ?
O4 C9 C10 C11 180.0(4) . . . . ?
C14 C9 C10 C11 0.5(6) . . . . ?
C9 C10 C11 C12 -0.7(7) . . . . ?
C10 C11 C12 C13 1.0(8) . . . . ?
C11 C12 C13 C14 -1.2(8) . . . . ?
O4 C9 C14 C13 179.9(4) . . . . ?
C10 C9 C14 C13 -0.6(6) . . . . ?
O4 C9 C14 C15 0.8(7) . . . . ?
C10 C9 C14 C15 -179.7(4) . . . . ?
C12 C13 C14 C9 1.0(7) . . . . ?
C12 C13 C14 C15 -179.9(5) . . . . ?
C9 C14 C15 O5 -9.4(7) . . . . ?
C13 C14 C15 O5 171.5(5) . . . . ?
C9 C14 C15 O6 170.7(4) . . . . ?
C13 C14 C15 O6 -8.4(6) . . . . ?
O6 C15 O5 Zn1 -167.8(3) . . . . ?
C14 C15 O5 Zn1 12.3(7) . . . . ?
O5 C15 O6 C16 3.2(6) . . . . ?
C14 C15 O6 C16 -176.9(4) . . . . ?
Zn1 O7 C17 C18 -161.8(4) . . . . ?
Na1 O7 C17 C18 -13.7(6) 2_666 . . . ?
Zn1 O7 C17 C22 19.6(7) . . . . ?
Na1 O7 C17 C22 167.7(3) 2_666 . . . ?
O7 C17 C18 C19 -179.6(5) . . . . ?
C22 C17 C18 C19 -0.8(8) . . . . ?
C17 C18 C19 C20 0.4(10) . . . . ?
C18 C19 C20 C21 -0.6(10) . . . . ?
C19 C20 C21 C22 1.1(10) . . . . ?
O7 C17 C22 C21 180.0(5) . . . . ?
C18 C17 C22 C21 1.3(7) . . . . ?
O7 C17 C22 C23 2.6(8) . . . . ?
C18 C17 C22 C23 -176.0(5) . . . . ?
C20 C21 C22 C17 -1.6(9) . . . . ?
C20 C21 C22 C23 175.8(6) . . . . ?
C17 C22 C23 O8 0.5(8) . . . . ?
C21 C22 C23 O8 -176.9(5) . . . . ?
C17 C22 C23 O9 179.8(4) . . . . ?
C21 C22 C23 O9 2.4(7) . . . . ?
O9 C23 O8 Zn1 158.1(3) . . . . ?
C22 C23 O8 Zn1 -22.6(7) . . . . ?
O8 C23 O9 C24 -1.6(6) . . . . ?
C22 C23 O9 C24 179.0(4) . . . . ?
C28 O10 C25 C26B 18.3(9) . . . . ?
Na1 O10 C25 C26B 167.0(6) . . . . ?
C28 O10 C25 C26A -35.5(7) . . . . ?
Na1 O10 C25 C26A 113.1(5) . . . . ?
O10 C25 C26A C27A 16.2(9) . . . . ?
C25 C26A C27A C28 8.3(13) . . . . ?
O10 C25 C26B C27B -27.5(11) . . . . ?
C25 C26B C27B C28 25.9(13) . . . . ?
C26A C27A C28 O10 -30.2(13) . . . . ?
C25 O10 C28 C27A 43.2(9) . . . . ?
Na1 O10 C28 C27A -106.0(8) . . . . ?
C25 O10 C28 C27B -0.4(9) . . . . ?
Na1 O10 C28 C27B -149.6(7) . . . . ?
C26B C27B C28 O10 -15.7(12) . . . . ?
